data_2103044
loop_
_publ_author_name
'Ogorodnyk, Ivan V.'
'Baumer, Vyacheslav N.'
'Zatovsky, Igor V.'
'Slobodyanik, Nikolay S.'
'Shishkin, Oleg V.'
'Domasevitch, Konstantin V.'

_publ_section_title
;
 Equilibrium langbeinite-related phosphates
 Cs~1+<i>x~</i>Ln~<i>x~</i>Zr~2{-~<i>x</i>}(PO~4~)~3~ (Ln = Sm--Lu) in
 the melted systems Cs~2~O--P~2~O~5~--LnF~3~--ZrF~4~
;
_journal_coeditor_code SX5073
_journal_issue 6
_journal_name_full 'Acta Crystallographica Section B'
_journal_page_first 819
_journal_page_last 827
_journal_paper_doi 10.1107/S0108768107049385
_journal_volume 63
_journal_year 2007
_chemical_formula_moiety 'Lu0.625 O12 P3 Zr1.375, 0.985(Cs), 0.640(Cs)'
_chemical_formula_sum 'Cs1.625 Lu0.625 O12 P3 Zr1.375'
_chemical_formula_weight 735.89
_space_group_IT_number 198
_symmetry_cell_setting cubic
_symmetry_space_group_name_Hall 'P 2ac 2ab 3'
_symmetry_space_group_name_H-M 'P 21 3'
_atom_sites_solution_hydrogens none
_atom_sites_solution_primary direct
_atom_sites_solution_secondary difmap
_audit_creation_method 'WinGX routine CIF_UPDATE'
_cell_angle_alpha 90
_cell_angle_beta 90
_cell_angle_gamma 90
_cell_formula_units_Z 4
_cell_length_a 10.38651(17)
_cell_length_b 10.38651(17)
_cell_length_c 10.38651(17)
_cell_measurement_reflns_used 3891
_cell_measurement_temperature 293(2)
_cell_measurement_theta_max 29.96
_cell_measurement_theta_min 2.77
_cell_volume 1120.49(3)
_computing_cell_refinement 'CrysAlis CCD (Oxford Diffraction Ltd., 2005)'
_computing_data_collection 'CrysAlis CCD (Oxford Diffraction Ltd., 2005)'
_computing_data_reduction 'CrysAlis RED (Oxford Diffraction Ltd., 2005)'
_computing_molecular_graphics 'DIAMOND (Brandenburg, 2006)'
_computing_publication_material 'WinGX publication routines (Farrugia, 1999)'
_computing_structure_refinement 'SHELXL-97 (Sheldrick, 1997)'
_computing_structure_solution 'SHELXS-97 (Sheldrick, 1997)'
_diffrn_ambient_temperature 293(2)
_diffrn_measured_fraction_theta_full 1
_diffrn_measured_fraction_theta_max 1
_diffrn_measurement_device_type XCalibur-3
_diffrn_measurement_method '\f and \w scans'
_diffrn_radiation_monochromator graphite
_diffrn_radiation_type MoK\a
_diffrn_radiation_wavelength 0.71073
_diffrn_reflns_av_R_equivalents 0.0256
_diffrn_reflns_limit_h_max 8
_diffrn_reflns_limit_h_min -14
_diffrn_reflns_limit_k_max 10
_diffrn_reflns_limit_k_min -13
_diffrn_reflns_limit_l_max 13
_diffrn_reflns_limit_l_min -8
_diffrn_reflns_number 3891
_diffrn_reflns_theta_full 29.96
_diffrn_reflns_theta_max 29.96
_diffrn_reflns_theta_min 2.77
_diffrn_standards_interval_count 0
_diffrn_standards_interval_time 0
_diffrn_standards_number 0
_exptl_absorpt_coefficient_mu 12.455
_exptl_absorpt_correction_T_max 0.4225
_exptl_absorpt_correction_T_min 0.3374
_exptl_absorpt_correction_type multi-scan
_exptl_absorpt_process_details
;
        [c.f. r.h. blessing, acta cryst. (1995), a51, 33-38]
;
_exptl_crystal_colour colourless
_exptl_crystal_density_diffrn 4.362
_exptl_crystal_density_method 'not measured'
_exptl_crystal_description tetrahedron
_exptl_crystal_F_000 1319.3
_exptl_crystal_size_max 0.08
_exptl_crystal_size_mid 0.07
_exptl_crystal_size_min 0.06
_refine_diff_density_max 0.494
_refine_diff_density_min -0.476
_refine_ls_abs_structure_details 'Flack H D (1983), Acta Cryst. A39, 876-881'
_refine_ls_abs_structure_Flack 0.014(16)
_refine_ls_extinction_coef 0.00084(15)
_refine_ls_extinction_expression Fc^*^=kFc[1+0.001xFc^2^\l^3^/sin(2\q)]^-1/4^
_refine_ls_extinction_method SHELXL
_refine_ls_goodness_of_fit_ref 1.088
_refine_ls_hydrogen_treatment undef
_refine_ls_matrix_type full
_refine_ls_number_parameters 65
_refine_ls_number_reflns 1104
_refine_ls_number_restraints 3
_refine_ls_restrained_S_all 1.088
_refine_ls_R_factor_all 0.018
_refine_ls_R_factor_gt 0.0161
_refine_ls_shift/su_max 0.001
_refine_ls_structure_factor_coef Fsqd
_refine_ls_weighting_details 'calc w=1/[\s^2^(Fo^2^)+(0.0158P)^2^+0.0000P] where P=(Fo^2^+2Fc^2^)/3'
_refine_ls_weighting_scheme calc
_refine_ls_wR_factor_gt 0.0327
_refine_ls_wR_factor_ref 0.033
_reflns_number_gt 1053
_reflns_number_total 1104
_reflns_threshold_expression >2sigma(I)
_cod_data_source_file sx5073.cif
_cod_data_source_block CsLuZrP
_cod_database_code 2103044
_cod_database_fobs_code 2103044

loop_
_symmetry_equiv_pos_as_xyz
'x, y, z'
'-x+1/2, -y, z+1/2'
'x+1/2, -y+1/2, -z'
'-x, y+1/2, -z+1/2'
'y, z, x'
'-y+1/2, -z, x+1/2'
'y+1/2, -z+1/2, -x'
'-y, z+1/2, -x+1/2'
'z, x, y'
'-z, x+1/2, -y+1/2'
'-z+1/2, -x, y+1/2'
'z+1/2, -x+1/2, -y'

loop_
_atom_site_type_symbol
_atom_site_label
_atom_site_fract_x
_atom_site_fract_y
_atom_site_fract_z
_atom_site_U_iso_or_equiv
_atom_site_adp_type
_atom_site_calc_flag
_atom_site_refinement_flags
_atom_site_occupancy
Cs Cs1 0.71340(3) 0.71340(3) 0.71340(3) 0.01932(12) Uani d SP 0.9853(19)
Cs Cs2 0.92876(3) 0.92876(3) 0.92876(3) 0.01340(16) Uani d SP 0.6412(15)
Zr Zr1 0.14267(3) 0.14267(3) 0.14267(3) 0.00908(11) Uani d SP 0.778(2)
Zr Zr2 0.41389(2) 0.41389(2) 0.41389(2) 0.00936(10) Uani d SP 0.5962(9)
Lu Lu1 0.14267(3) 0.14267(3) 0.14267(3) 0.00908(11) Uani d SP 0.222(2)
Lu Lu2 0.41389(2) 0.41389(2) 0.41389(2) 0.00936(10) Uani d SP 0.4037(9)
P P1 0.45795(8) 0.23029(9) 0.12443(8) 0.00892(18) Uani d . 1
O O1 0.3143(2) 0.2301(2) 0.0844(3) 0.0156(5) Uani d . 1
O O2 0.5374(3) 0.2954(3) 0.0177(3) 0.0168(5) Uani d . 1
O O3 0.5066(3) 0.0920(3) 0.1436(3) 0.0169(5) Uani d . 1
O O4 0.4763(2) 0.3085(3) 0.2486(2) 0.0158(6) Uani d . 1

loop_
_atom_site_aniso_label
_atom_site_aniso_U_11
_atom_site_aniso_U_22
_atom_site_aniso_U_33
_atom_site_aniso_U_12
_atom_site_aniso_U_13
_atom_site_aniso_U_23
Cs1 0.01932(12) 0.01932(12) 0.01932(12) 0.00271(10) 0.00271(10) 0.00271(10)
Cs2 0.01340(16) 0.01340(16) 0.01340(16) -0.00105(12) -0.00105(12) -0.00105(12)
Zr1 0.00908(11) 0.00908(11) 0.00908(11) 0.00072(9) 0.00072(9) 0.00072(9)
Zr2 0.00936(10) 0.00936(10) 0.00936(10) -0.00052(8) -0.00052(8) -0.00052(8)
Lu1 0.00908(11) 0.00908(11) 0.00908(11) 0.00072(9) 0.00072(9) 0.00072(9)
Lu2 0.00936(10) 0.00936(10) 0.00936(10) -0.00052(8) -0.00052(8) -0.00052(8)
P1 0.0087(4) 0.0098(4) 0.0083(4) 0.0000(3) 0.0008(3) -0.0001(3)
O1 0.0122(12) 0.0183(13) 0.0164(13) -0.0023(9) -0.0025(10) 0.0005(11)
O2 0.0187(14) 0.0159(13) 0.0159(13) -0.0014(11) 0.0077(10) 0.0013(11)
O3 0.0198(13) 0.0133(12) 0.0177(13) 0.0045(11) -0.0006(11) 0.0021(10)
O4 0.0154(13) 0.0204(14) 0.0115(12) -0.0011(10) -0.0013(10) -0.0045(10)

loop_
_atom_type_symbol
_atom_type_description
_atom_type_scat_dispersion_real
_atom_type_scat_dispersion_imag
_atom_type_scat_source
O O 0.0106 0.006 'International Tables Vol C Tables 4.2.6.8 and 6.1.1.4'
P P 0.1023 0.0942 'International Tables Vol C Tables 4.2.6.8 and 6.1.1.4'
Zr Zr -2.9673 0.5597 'International Tables Vol C Tables 4.2.6.8 and 6.1.1.4'
Cs Cs -0.368 2.1192 'International Tables Vol C Tables 4.2.6.8 and 6.1.1.4'
Lu Lu -0.472 5.8584 'International Tables Vol C Tables 4.2.6.8 and 6.1.1.4'

loop_
_geom_angle_atom_site_label_1
_geom_angle_atom_site_label_2
_geom_angle_atom_site_label_3
_geom_angle_site_symmetry_1
_geom_angle_site_symmetry_3
_geom_angle
O1 Cs1 O1 7_556 4_655 88.21(7)
O1 Cs1 O1 7_556 11_565 88.21(7)
O1 Cs1 O1 4_655 11_565 88.21(7)
O1 Cs1 O4 7_556 2_665 83.42(7)
O1 Cs1 O4 4_655 2_665 101.97(6)
O1 Cs1 O4 11_565 2_665 166.56(6)
O1 Cs1 O4 7_556 12_566 166.56(6)
O1 Cs1 O4 4_655 12_566 83.42(7)
O1 Cs1 O4 11_565 12_566 101.97(6)
O4 Cs1 O4 2_665 12_566 88.04(7)
O1 Cs1 O4 7_556 8_656 101.97(6)
O1 Cs1 O4 4_655 8_656 166.56(6)
O1 Cs1 O4 11_565 8_656 83.42(7)
O4 Cs1 O4 2_665 8_656 88.04(7)
O4 Cs1 O4 12_566 8_656 88.04(7)
O1 Cs1 O2 7_556 8_656 57.36(6)
O1 Cs1 O2 4_655 8_656 144.44(7)
O1 Cs1 O2 11_565 8_656 82.60(6)
O4 Cs1 O2 2_665 8_656 84.03(6)
O4 Cs1 O2 12_566 8_656 132.07(7)
O4 Cs1 O2 8_656 8_656 44.62(6)
O1 Cs1 O2 7_556 2_665 82.60(6)
O1 Cs1 O2 4_655 2_665 57.36(6)
O1 Cs1 O2 11_565 2_665 144.44(7)
O4 Cs1 O2 2_665 2_665 44.62(6)
O4 Cs1 O2 12_566 2_665 84.03(6)
O4 Cs1 O2 8_656 2_665 132.07(7)
O2 Cs1 O2 8_656 2_665 119.344(13)
O1 Cs1 O2 7_556 12_566 144.44(7)
O1 Cs1 O2 4_655 12_566 82.60(6)
O1 Cs1 O2 11_565 12_566 57.36(6)
O4 Cs1 O2 2_665 12_566 132.07(7)
O4 Cs1 O2 12_566 12_566 44.62(6)
O4 Cs1 O2 8_656 12_566 84.03(6)
O2 Cs1 O2 8_656 12_566 119.344(13)
O2 Cs1 O2 2_665 12_566 119.344(13)
O1 Cs1 P1 7_556 2_665 94.88(5)
O1 Cs1 P1 4_655 2_665 79.79(5)
O1 Cs1 P1 11_565 2_665 167.49(5)
O4 Cs1 P1 2_665 2_665 25.38(5)
O4 Cs1 P1 12_566 2_665 73.33(5)
O4 Cs1 P1 8_656 2_665 107.69(5)
O2 Cs1 P1 8_656 2_665 109.27(5)
O2 Cs1 P1 2_665 2_665 25.40(5)
O2 Cs1 P1 12_566 2_665 116.90(5)
O1 Cs1 P1 7_556 8_656 79.79(5)
O1 Cs1 P1 4_655 8_656 167.49(5)
O1 Cs1 P1 11_565 8_656 94.88(5)
O4 Cs1 P1 2_665 8_656 73.33(5)
O4 Cs1 P1 12_566 8_656 107.69(5)
O4 Cs1 P1 8_656 8_656 25.38(5)
O2 Cs1 P1 8_656 8_656 25.40(5)
O2 Cs1 P1 2_665 8_656 116.90(5)
O2 Cs1 P1 12_566 8_656 109.27(5)
P1 Cs1 P1 2_665 8_656 97.60(2)
O1 Cs1 P1 7_556 12_566 167.49(5)
O1 Cs1 P1 4_655 12_566 94.88(5)
O1 Cs1 P1 11_565 12_566 79.79(5)
O4 Cs1 P1 2_665 12_566 107.69(5)
O4 Cs1 P1 12_566 12_566 25.38(5)
O4 Cs1 P1 8_656 12_566 73.33(5)
O2 Cs1 P1 8_656 12_566 116.90(5)
O2 Cs1 P1 2_665 12_566 109.27(5)
O2 Cs1 P1 12_566 12_566 25.40(5)
P1 Cs1 P1 2_665 12_566 97.60(2)
P1 Cs1 P1 8_656 12_566 97.60(2)
O3 Cs2 O3 12_566 8_656 99.28(7)
O3 Cs2 O3 12_566 2_665 99.28(7)
O3 Cs2 O3 8_656 2_665 99.28(7)
O3 Cs2 O2 12_566 6_665 151.29(7)
O3 Cs2 O2 8_656 6_665 99.11(7)
O3 Cs2 O2 2_665 6_665 99.29(7)
O3 Cs2 O2 12_566 10_656 99.11(7)
O3 Cs2 O2 8_656 10_656 99.29(7)
O3 Cs2 O2 2_665 10_656 151.29(7)
O2 Cs2 O2 6_665 10_656 56.15(8)
O3 Cs2 O2 12_566 3_566 99.29(7)
O3 Cs2 O2 8_656 3_566 151.29(7)
O3 Cs2 O2 2_665 3_566 99.11(7)
O2 Cs2 O2 6_665 3_566 56.15(8)
O2 Cs2 O2 10_656 3_566 56.15(8)
O3 Cs2 O4 12_566 2_665 114.95(7)
O3 Cs2 O4 8_656 2_665 53.87(7)
O3 Cs2 O4 2_665 2_665 47.05(7)
O2 Cs2 O4 6_665 2_665 93.71(7)
O2 Cs2 O4 10_656 2_665 138.35(7)
O2 Cs2 O4 3_566 2_665 133.46(7)
O3 Cs2 O4 12_566 12_566 47.05(7)
O3 Cs2 O4 8_656 12_566 114.95(8)
O3 Cs2 O4 2_665 12_566 53.87(7)
O2 Cs2 O4 6_665 12_566 138.35(7)
O2 Cs2 O4 10_656 12_566 133.46(7)
O2 Cs2 O4 3_566 12_566 93.71(7)
O4 Cs2 O4 2_665 12_566 88.17(7)
O3 Cs2 O4 12_566 8_656 53.87(7)
O3 Cs2 O4 8_656 8_656 47.05(7)
O3 Cs2 O4 2_665 8_656 114.95(8)
O2 Cs2 O4 6_665 8_656 133.46(7)
O2 Cs2 O4 10_656 8_656 93.71(7)
O2 Cs2 O4 3_566 8_656 138.35(7)
O4 Cs2 O4 2_665 8_656 88.17(7)
O4 Cs2 O4 12_566 8_656 88.17(7)
O3 Cs2 O4 12_566 6_665 158.42(7)
O3 Cs2 O4 8_656 6_665 59.15(7)
O3 Cs2 O4 2_665 6_665 85.66(7)
O2 Cs2 O4 6_665 6_665 45.12(7)
O2 Cs2 O4 10_656 6_665 85.29(7)
O2 Cs2 O4 3_566 6_665 100.64(7)
O4 Cs2 O4 2_665 6_665 54.33(9)
O4 Cs2 O4 12_566 6_665 138.84(5)
O4 Cs2 O4 8_656 6_665 104.959(8)
O3 Cs2 O4 12_566 3_566 85.66(7)
O3 Cs2 O4 8_656 3_566 158.42(7)
O3 Cs2 O4 2_665 3_566 59.15(7)
O2 Cs2 O4 6_665 3_566 85.29(7)
O2 Cs2 O4 10_656 3_566 100.64(7)
O2 Cs2 O4 3_566 3_566 45.12(7)
O4 Cs2 O4 2_665 3_566 104.959(8)
O4 Cs2 O4 12_566 3_566 54.33(9)
O4 Cs2 O4 8_656 3_566 138.84(5)
O4 Cs2 O4 6_665 3_566 114.46(3)
O3 Cs2 O4 12_566 10_656 59.15(7)
O3 Cs2 O4 8_656 10_656 85.66(7)
O3 Cs2 O4 2_665 10_656 158.42(7)
O2 Cs2 O4 6_665 10_656 100.64(7)
O2 Cs2 O4 10_656 10_656 45.12(7)
O2 Cs2 O4 3_566 10_656 85.29(7)
O4 Cs2 O4 2_665 10_656 138.84(5)
O4 Cs2 O4 12_566 10_656 104.959(8)
O4 Cs2 O4 8_656 10_656 54.33(9)
O4 Cs2 O4 6_665 10_656 114.46(3)
O4 Cs2 O4 3_566 10_656 114.46(3)
O1 Zr1 O1 5 . 90.12(11)
O1 Zr1 O1 5 9 90.12(11)
O1 Zr1 O1 . 9 90.12(11)
O1 Zr1 O2 5 6_554 94.69(10)
O1 Zr1 O2 . 6_554 86.14(10)
O1 Zr1 O2 9 6_554 173.91(10)
O1 Zr1 O2 5 10_545 86.14(10)
O1 Zr1 O2 . 10_545 173.91(10)
O1 Zr1 O2 9 10_545 94.69(10)
O2 Zr1 O2 6_554 10_545 89.38(10)
O1 Zr1 O2 5 3_455 173.91(10)
O1 Zr1 O2 . 3_455 94.69(10)
O1 Zr1 O2 9 3_455 86.14(10)
O2 Zr1 O2 6_554 3_455 89.38(10)
O2 Zr1 O2 10_545 3_455 89.38(10)
O1 Zr1 Cs2 5 1_444 125.18(7)
O1 Zr1 Cs2 . 1_444 125.18(7)
O1 Zr1 Cs2 9 1_444 125.18(7)
O2 Zr1 Cs2 6_554 1_444 54.30(7)
O2 Zr1 Cs2 10_545 1_444 54.30(7)
O2 Zr1 Cs2 3_455 1_444 54.30(7)
O1 Zr1 Cs1 5 3_456 48.93(7)
O1 Zr1 Cs1 . 3_456 110.40(7)
O1 Zr1 Cs1 9 3_456 132.05(7)
O2 Zr1 Cs1 6_554 3_456 53.95(8)
O2 Zr1 Cs1 10_545 3_456 63.55(8)
O2 Zr1 Cs1 3_455 3_456 131.90(7)
Cs2 Zr1 Cs1 1_444 3_456 77.933(6)
O1 Zr1 Cs1 5 2_564 110.40(7)
O1 Zr1 Cs1 . 2_564 132.05(7)
O1 Zr1 Cs1 9 2_564 48.93(7)
O2 Zr1 Cs1 6_554 2_564 131.90(7)
O2 Zr1 Cs1 10_545 2_564 53.95(8)
O2 Zr1 Cs1 3_455 2_564 63.55(8)
Cs2 Zr1 Cs1 1_444 2_564 77.933(6)
Cs1 Zr1 Cs1 3_456 2_564 115.750(4)
O1 Zr1 Cs1 5 4_645 132.05(7)
O1 Zr1 Cs1 . 4_645 48.93(7)
O1 Zr1 Cs1 9 4_645 110.40(7)
O2 Zr1 Cs1 6_554 4_645 63.55(8)
O2 Zr1 Cs1 10_545 4_645 131.90(8)
O2 Zr1 Cs1 3_455 4_645 53.95(8)
Cs2 Zr1 Cs1 1_444 4_645 77.933(6)
Cs1 Zr1 Cs1 3_456 4_645 115.750(4)
Cs1 Zr1 Cs1 2_564 4_645 115.750(4)
O3 Zr2 O3 7_556 4_655 90.89(10)
O3 Zr2 O3 7_556 11_565 90.89(10)
O3 Zr2 O3 4_655 11_565 90.89(10)
O3 Zr2 O4 7_556 5 95.91(10)
O3 Zr2 O4 4_655 5 171.81(10)
O3 Zr2 O4 11_565 5 84.47(10)
O3 Zr2 O4 7_556 . 84.47(10)
O3 Zr2 O4 4_655 . 95.91(10)
O3 Zr2 O4 11_565 . 171.81(10)
O4 Zr2 O4 5 . 89.30(10)
O3 Zr2 O4 7_556 9 171.81(10)
O3 Zr2 O4 4_655 9 84.47(10)
O3 Zr2 O4 11_565 9 95.91(10)
O4 Zr2 O4 5 9 89.30(10)
O4 Zr2 O4 . 9 89.30(10)
O3 Zr2 Cs2 7_556 2_664 50.41(7)
O3 Zr2 Cs2 4_655 2_664 130.05(7)
O3 Zr2 Cs2 11_565 2_664 116.00(7)
O4 Zr2 Cs2 5 2_664 58.14(7)
O4 Zr2 Cs2 . 2_664 55.94(7)
O4 Zr2 Cs2 9 2_664 129.11(7)
O3 Zr2 Cs2 7_556 3_466 116.00(7)
O3 Zr2 Cs2 4_655 3_466 50.41(7)
O3 Zr2 Cs2 11_565 3_466 130.05(7)
O4 Zr2 Cs2 5 3_466 129.11(7)
O4 Zr2 Cs2 . 3_466 58.14(7)
O4 Zr2 Cs2 9 3_466 55.94(7)
Cs2 Zr2 Cs2 2_664 3_466 113.454(5)
O3 Zr2 Cs2 7_556 4_646 130.05(7)
O3 Zr2 Cs2 4_655 4_646 116.00(7)
O3 Zr2 Cs2 11_565 4_646 50.41(7)
O4 Zr2 Cs2 5 4_646 55.94(7)
O4 Zr2 Cs2 . 4_646 129.11(7)
O4 Zr2 Cs2 9 4_646 58.14(7)
Cs2 Zr2 Cs2 2_664 4_646 113.454(5)
Cs2 Zr2 Cs2 3_466 4_646 113.454(5)
O3 Zr2 Cs1 7_556 2_664 50.01(7)
O3 Zr2 Cs1 4_655 2_664 78.13(8)
O3 Zr2 Cs1 11_565 2_664 138.44(7)
O4 Zr2 Cs1 5 2_664 109.77(7)
O4 Zr2 Cs1 . 2_664 39.83(7)
O4 Zr2 Cs1 9 2_664 122.18(7)
Cs2 Zr2 Cs1 2_664 2_664 53.463(9)
Cs2 Zr2 Cs1 3_466 2_664 71.030(8)
Cs2 Zr2 Cs1 4_646 2_664 165.090(9)
O3 Zr2 Cs1 7_556 3_466 138.44(7)
O3 Zr2 Cs1 4_655 3_466 50.01(7)
O3 Zr2 Cs1 11_565 3_466 78.13(7)
O4 Zr2 Cs1 5 3_466 122.18(7)
O4 Zr2 Cs1 . 3_466 109.77(7)
O4 Zr2 Cs1 9 3_466 39.83(7)
Cs2 Zr2 Cs1 2_664 3_466 165.090(9)
Cs2 Zr2 Cs1 3_466 3_466 53.463(9)
Cs2 Zr2 Cs1 4_646 3_466 71.030(8)
Cs1 Zr2 Cs1 2_664 3_466 119.6590(10)
O3 Zr2 Cs1 7_556 4_646 78.13(8)
O3 Zr2 Cs1 4_655 4_646 138.44(7)
O3 Zr2 Cs1 11_565 4_646 50.01(7)
O4 Zr2 Cs1 5 4_646 39.83(7)
O4 Zr2 Cs1 . 4_646 122.18(7)
O4 Zr2 Cs1 9 4_646 109.77(7)
Cs2 Zr2 Cs1 2_664 4_646 71.030(8)
Cs2 Zr2 Cs1 3_466 4_646 165.090(9)
Cs2 Zr2 Cs1 4_646 4_646 53.463(9)
Cs1 Zr2 Cs1 2_664 4_646 119.6590(10)
Cs1 Zr2 Cs1 3_466 4_646 119.6590(10)
O3 P1 O4 . . 110.18(16)
O3 P1 O2 . . 109.17(15)
O4 P1 O2 . . 107.80(15)
O3 P1 O1 . . 110.54(14)
O4 P1 O1 . . 110.22(15)
O2 P1 O1 . . 108.87(15)
O3 P1 Cs1 . 2_664 78.81(10)
O4 P1 Cs1 . 2_664 65.10(10)
O2 P1 Cs1 . 2_664 66.63(11)
O1 P1 Cs1 . 2_664 170.65(11)
O3 P1 Cs2 . 3_466 165.59(11)
O4 P1 Cs2 . 3_466 67.59(11)
O2 P1 Cs2 . 3_466 60.10(10)
O1 P1 Cs2 . 3_466 83.02(10)
Cs1 P1 Cs2 2_664 3_466 87.66(2)
O3 P1 Cs2 . 2_664 51.42(10)
O4 P1 Cs2 . 2_664 59.14(11)
O2 P1 Cs2 . 2_664 129.19(11)
O1 P1 Cs2 . 2_664 121.83(11)
Cs1 P1 Cs2 2_664 2_664 63.667(18)
Cs2 P1 Cs2 3_466 2_664 126.07(2)
O3 P1 Cs1 . 4_645 102.86(11)
O4 P1 Cs1 . 4_645 145.87(11)
O2 P1 Cs1 . 4_645 67.66(10)
O1 P1 Cs1 . 4_645 47.58(10)
Cs1 P1 Cs1 2_664 4_645 131.86(2)
Cs2 P1 Cs1 3_466 4_645 82.469(19)
Cs2 P1 Cs1 2_664 4_645 150.68(3)
P1 O1 Zr1 . . 138.09(16)
P1 O1 Cs1 . 4_645 110.86(13)
Zr1 O1 Cs1 . 4_645 100.64(9)
P1 O1 Cs2 . 3_466 72.70(10)
Zr1 O1 Cs2 . 3_466 133.90(10)
Cs1 O1 Cs2 4_645 3_466 92.64(6)
P1 O2 Lu1 . 3 171.22(17)
P1 O2 Zr1 . 3 171.22(17)
P1 O2 Cs2 . 3_466 94.66(11)
Lu1 O2 Cs2 3 3_466 92.79(9)
Zr1 O2 Cs2 3 3_466 92.79(9)
P1 O2 Cs1 . 2_664 87.97(12)
Lu1 O2 Cs1 3 2_664 95.10(9)
Zr1 O2 Cs1 3 2_664 95.10(9)
Cs2 O2 Cs1 3_466 2_664 101.49(7)
P1 O2 Cs1 . 4_645 89.34(11)
Lu1 O2 Cs1 3 4_645 85.48(8)
Zr1 O2 Cs1 3 4_645 85.48(8)
Cs2 O2 Cs1 3_466 4_645 94.21(7)
Cs1 O2 Cs1 2_664 4_645 164.23(9)
P1 O3 Lu2 . 4_645 155.69(18)
P1 O3 Zr2 . 4_645 155.69(18)
P1 O3 Cs2 . 2_664 105.37(13)
Lu2 O3 Cs2 4_645 2_664 97.27(9)
Zr2 O3 Cs2 4_645 2_664 97.27(9)
P1 O3 Cs1 . 2_664 76.58(10)
Lu2 O3 Cs1 4_645 2_664 103.40(9)
Zr2 O3 Cs1 4_645 2_664 103.40(9)
Cs2 O3 Cs1 2_664 2_664 70.55(5)
P1 O4 Zr2 . . 155.19(16)
P1 O4 Cs2 . 2_664 96.90(12)
Zr2 O4 Cs2 . 2_664 91.03(9)
P1 O4 Cs1 . 2_664 89.53(11)
Zr2 O4 Cs1 . 2_664 115.28(9)
Cs2 O4 Cs1 2_664 2_664 73.19(6)
P1 O4 Cs2 . 3_466 87.16(11)
Zr2 O4 Cs2 . 3_466 88.83(9)
Cs2 O4 Cs2 2_664 3_466 170.35(9)
Cs1 O4 Cs2 2_664 3_466 98.18(7)

loop_
_geom_bond_atom_site_label_1
_geom_bond_atom_site_label_2
_geom_bond_site_symmetry_2
_geom_bond_distance
_geom_bond_publ_flag
Cs1 O1 7_556 3.111(3) ?
Cs1 O1 4_655 3.111(3) ?
Cs1 O1 11_565 3.111(3) ?
Cs1 O4 2_665 3.251(3) ?
Cs1 O4 12_566 3.251(3) ?
Cs1 O4 8_656 3.251(3) ?
Cs1 O2 8_656 3.293(3) ?
Cs1 O2 2_665 3.293(3) ?
Cs1 O2 12_566 3.293(3) ?
Cs1 P1 2_665 3.5845(9) ?
Cs1 P1 8_656 3.5845(9) ?
Cs1 P1 12_566 3.5845(9) ?
Cs2 O3 12_566 3.045(3) ?
Cs2 O3 8_656 3.045(3) ?
Cs2 O3 2_665 3.045(3) ?
Cs2 O2 6_665 3.129(3) ?
Cs2 O2 10_656 3.129(3) ?
Cs2 O2 3_566 3.129(3) ?
Cs2 O4 2_665 3.247(3) ?
Cs2 O4 12_566 3.247(3) ?
Cs2 O4 8_656 3.247(3) ?
Cs2 O4 6_665 3.329(3) ?
Cs2 O4 3_566 3.329(3) ?
Cs2 O4 10_656 3.329(3) ?
Zr1 O1 5 2.090(3) ?
Zr1 O1 . 2.090(3) yes
Zr1 O1 9 2.090(3) ?
Zr1 O2 6_554 2.094(3) ?
Zr1 O2 10_545 2.094(3) ?
Zr1 O2 3_455 2.094(3) yes
Zr1 Cs2 1_444 3.8483(7) yes
Zr1 Cs1 3_456 4.0561(2) ?
Zr1 Cs1 2_564 4.0561(2) ?
Zr1 Cs1 4_645 4.0561(2) ?
Zr2 O3 7_556 2.112(3) ?
Zr2 O3 4_655 2.112(3) yes
Zr2 O3 11_565 2.112(3) ?
Zr2 O4 5 2.137(3) ?
Zr2 O4 . 2.137(3) yes
Zr2 O4 9 2.137(3) ?
Zr2 Cs2 2_664 3.9193(2) ?
Zr2 Cs2 3_466 3.9193(2) ?
Zr2 Cs2 4_646 3.9193(2) ?
Zr2 Cs1 2_664 4.5902(3) ?
Zr2 Cs1 3_466 4.5902(3) ?
Zr2 Cs1 4_646 4.5902(3) ?
P1 O3 . 1.535(3) ?
P1 O4 . 1.536(3) ?
P1 O2 . 1.539(3) ?
P1 O1 . 1.549(3) ?
P1 Cs1 2_664 3.5845(9) ?
P1 Cs2 3_466 3.5970(9) ?
P1 Cs2 2_664 3.7557(10) ?
P1 Cs1 4_645 3.9382(9) ?
O1 Cs1 4_645 3.111(3) ?
O1 Cs2 3_466 3.739(3) ?
O2 Lu1 3 2.094(3) ?
O2 Zr1 3 2.094(3) ?
O2 Cs2 3_466 3.129(3) ?
O2 Cs1 2_664 3.293(3) ?
O2 Cs1 4_645 3.643(3) ?
O3 Lu2 4_645 2.112(3) ?
O3 Zr2 4_645 2.112(3) ?
O3 Cs2 2_664 3.045(3) ?
O3 Cs1 2_664 3.615(3) ?
O4 Cs2 2_664 3.247(3) ?
O4 Cs1 2_664 3.251(3) ?
O4 Cs2 3_466 3.329(3) ?
